data_4103903
loop_
_publ_author_name
'Xiang Lin'
'Irvin Telepeni'
'Alexander J. Blake'
'Anne Dailly'
'Craig M. Brown'
'Jason M. Simmons'
'Marco Zoppi'
'Gavin S. Walker'
'K. Mark Thomas'
'Timothy J. Mays'
'Peter Hubberstey'
'Neil R. Champness'
'Martin Schr\"oder'

_publ_section_title
;
 High Capacity Hydrogen Adsorption in Cu(II) Tetracarboxylate Framework
 Materials: The Role of Pore Size, Ligand Functionalization, and Exposed
 Metal Sites
;
_journal_name_full 'Journal of the American Chemical Society'
_journal_page_first 2159
_journal_page_last 2171
_journal_paper_doi 10.1021/ja806624j
_journal_volume 131
_journal_year 2009
_chemical_formula_moiety 'C22 H10 Cu2 F4 O10, C3 H7 N O, H2 O'
_chemical_formula_structural '[Cu2 (C22 O8 H6 F4) (H2 O)2](C3 H7 O N) (H2 O)'
_chemical_formula_sum 'C25 H19 Cu2 F4 N O12'
_chemical_formula_weight 728.51
_chemical_name_systematic
; 
 ? 
;
_space_group_IT_number 166
_symmetry_cell_setting rhombohedral
_symmetry_space_group_name_Hall '-R 3 2"'
_symmetry_space_group_name_H-M 'R -3 m :H'
_atom_sites_solution_hydrogens geom
_atom_sites_solution_primary direct
_atom_sites_solution_secondary difmap
_audit_creation_method SHELXL-97
_cell_angle_alpha 90.00
_cell_angle_beta 90.00
_cell_angle_gamma 120.00
_cell_formula_units_Z 9
_cell_length_a 18.525(1)
_cell_length_b 18.525(1)
_cell_length_c 38.830(2)
_cell_measurement_reflns_used 4649
_cell_measurement_temperature 100(2)
_cell_measurement_theta_max 21.95
_cell_measurement_theta_min 2.38
_cell_volume 11540.2(11)
_computing_cell_refinement 'Bruker SAINT version 7.12A (Bruker, 2004)'
_computing_data_collection 'Bruker APEX2 Version 1.0-27 (Bruker, 2004)'
_computing_data_reduction 'Bruker SAINT'
_computing_molecular_graphics ' ? '
_computing_publication_material 'enCIFer(Allen et al.,2004);PLATON(Spek,2003)'
_computing_structure_refinement 'SHELXL97 (Sheldrick, 2008)'
_computing_structure_solution 'SHELXS97 (Sheldrick, 2008)'
_diffrn_ambient_temperature 100(2)
_diffrn_measured_fraction_theta_full 0.998
_diffrn_measured_fraction_theta_max 0.998
_diffrn_measurement_device_type 'SMART APEXII CCD area detector'
_diffrn_measurement_method omega
_diffrn_radiation_monochromator Si(111)
_diffrn_radiation_source 'Daresbury SRS Station 9.8'
_diffrn_radiation_type Synchrotron
_diffrn_radiation_wavelength 0.6907
_diffrn_reflns_av_R_equivalents 0.074
_diffrn_reflns_av_sigmaI/netI 0.078
_diffrn_reflns_limit_h_max 24
_diffrn_reflns_limit_h_min -24
_diffrn_reflns_limit_k_max 24
_diffrn_reflns_limit_k_min -23
_diffrn_reflns_limit_l_max 51
_diffrn_reflns_limit_l_min -42
_diffrn_reflns_number 54877
_diffrn_reflns_theta_full 27.52
_diffrn_reflns_theta_max 27.52
_diffrn_reflns_theta_min 2.14
_diffrn_standards_decay_% 0
_exptl_absorpt_coefficient_mu 0.879
_exptl_absorpt_correction_T_max 1.000
_exptl_absorpt_correction_T_min 0.1603
_exptl_absorpt_correction_type multi-scan
_exptl_absorpt_process_details '(SADABS; Bruker, 2004/1)'
_exptl_crystal_colour BLUE
_exptl_crystal_density_diffrn 0.943
_exptl_crystal_density_method 'not measured'
_exptl_crystal_description BLOCK
_exptl_crystal_F_000 3293
_exptl_crystal_size_max 0.075
_exptl_crystal_size_mid 0.060
_exptl_crystal_size_min 0.035
_platon_squeeze_details
;
Approximately 61.7% of the unit cell volume comprises a large region of
disordered solvent which could not be modelled as discrete atomic sites. 
We employed PLATON SQUEEZE to calculate the contribution to the diffraction
from the solvent region and thereby produced a set of solvent-free diffraction
intensities. SQUEEZE estimated a total count of 323 electrons per unit cell.
The final formula was calculated from the SQUEEZE results combined with
elemental analysis data.
;
_refine_diff_density_max 0.76
_refine_diff_density_min -0.56
_refine_diff_density_rms 0.08
_refine_ls_extinction_method none
_refine_ls_goodness_of_fit_ref 1.04
_refine_ls_hydrogen_treatment constr
_refine_ls_matrix_type full
_refine_ls_number_parameters 112
_refine_ls_number_reflns 3521
_refine_ls_number_restraints 0
_refine_ls_restrained_S_all 1.04
_refine_ls_R_factor_all 0.0725
_refine_ls_R_factor_gt 0.0589
_refine_ls_shift/su_max 0.000
_refine_ls_shift/su_mean 0.000
_refine_ls_structure_factor_coef Fsqd
_refine_ls_weighting_details 'calc w=1/[\s^2^(Fo^2^)+(0.1026P)^2^] where P=(Fo^2^+2Fc^2^)/3'
_refine_ls_weighting_scheme calc
_refine_ls_wR_factor_gt 0.164
_refine_ls_wR_factor_ref 0.172
_reflns_number_gt 2772
_reflns_number_total 3521
_reflns_threshold_expression I>2sigma(I)
_cod_data_source_file ja806624j_si_002_5.cif
_cod_data_source_block NOTT108
_cod_original_cell_volume 11540(2)
_cod_original_sg_symbol_H-M 'R -3 m'
_cod_database_code 4103903

loop_
_symmetry_equiv_pos_as_xyz
'x, y, z'
'-y, x-y, z'
'-x+y, -x, z'
'y, x, -z'
'-x, -x+y, -z'
'x-y, -y, -z'
'x+2/3, y+1/3, z+1/3'
'-y+2/3, x-y+1/3, z+1/3'
'-x+y+2/3, -x+1/3, z+1/3'
'y+2/3, x+1/3, -z+1/3'
'-x+2/3, -x+y+1/3, -z+1/3'
'x-y+2/3, -y+1/3, -z+1/3'
'x+1/3, y+2/3, z+2/3'
'-y+1/3, x-y+2/3, z+2/3'
'-x+y+1/3, -x+2/3, z+2/3'
'y+1/3, x+2/3, -z+2/3'
'-x+1/3, -x+y+2/3, -z+2/3'
'x-y+1/3, -y+2/3, -z+2/3'
'-x, -y, -z'
'y, -x+y, -z'
'x-y, x, -z'
'-y, -x, z'
'x, x-y, z'
'-x+y, y, z'
'-x+2/3, -y+1/3, -z+1/3'
'y+2/3, -x+y+1/3, -z+1/3'
'x-y+2/3, x+1/3, -z+1/3'
'-y+2/3, -x+1/3, z+1/3'
'x+2/3, x-y+1/3, z+1/3'
'-x+y+2/3, y+1/3, z+1/3'
'-x+1/3, -y+2/3, -z+2/3'
'y+1/3, -x+y+2/3, -z+2/3'
'x-y+1/3, x+2/3, -z+2/3'
'-y+1/3, -x+2/3, z+2/3'
'x+1/3, x-y+2/3, z+2/3'
'-x+y+1/3, y+2/3, z+2/3'

loop_
_atom_site_label
_atom_site_type_symbol
_atom_site_fract_x
_atom_site_fract_y
_atom_site_fract_z
_atom_site_U_iso_or_equiv
_atom_site_adp_type
_atom_site_occupancy
_atom_site_symmetry_multiplicity
_atom_site_calc_flag
_atom_site_refinement_flags
Cu1 Cu 0.524141(11) 0.475859(11) -0.027656(11) 0.03270(17) Uani 1 2 d S
C1 C 0.36021(17) 0.45132(17) -0.02737(7) 0.0407(6) Uani 1 1 d .
C2 C 0.27968(17) 0.42971(17) -0.04468(7) 0.0412(6) Uani 1 1 d .
C3 C 0.22258(12) 0.4452(2) -0.02784(10) 0.0387(8) Uani 1 2 d S
H3A H 0.2331 0.4661 -0.0050 0.046 Uiso 1 2 calc SR
C4 C 0.26588(18) 0.40113(19) -0.07831(8) 0.0451(6) Uani 1 1 d .
H4A H 0.3054 0.3913 -0.0898 0.054 Uiso 1 1 calc R
C5 C 0.19346(13) 0.3869(3) -0.09515(12) 0.0457(9) Uani 1 2 d S
C6 C 0.17961(15) 0.3592(3) -0.13171(10) 0.0450(9) Uani 1 2 d S
C7 C 0.2377(4) 0.4004(4) -0.15699(17) 0.0515(14) Uani 0.50 1 d P
C8 C 0.1070(4) 0.2899(4) -0.14284(18) 0.0538(14) Uani 0.50 1 d P
O1 O 0.41157(13) 0.44027(15) -0.04426(5) 0.0485(5) Uani 1 1 d .
O2 O 0.37114(12) 0.48172(13) 0.00262(5) 0.0470(5) Uani 1 1 d .
O3 O 0.56116(13) 0.43884(13) -0.07316(12) 0.0896(13) Uani 1 2 d S
F1 F 0.3106(2) 0.4708(3) -0.14846(11) 0.0708(11) Uani 0.50 1 d P
F2 F 0.0465(3) 0.2441(3) -0.11983(10) 0.0724(12) Uani 0.50 1 d P

loop_
_atom_site_aniso_label
_atom_site_aniso_U_11
_atom_site_aniso_U_22
_atom_site_aniso_U_33
_atom_site_aniso_U_23
_atom_site_aniso_U_13
_atom_site_aniso_U_12
Cu1 0.0441(2) 0.0441(2) 0.0232(2) -0.00085(7) 0.00085(7) 0.0319(2)
C1 0.0466(14) 0.0440(13) 0.0363(14) -0.0001(11) -0.0042(11) 0.0263(12)
C2 0.0443(14) 0.0519(15) 0.0338(13) -0.0023(11) -0.0036(11) 0.0289(12)
C3 0.0399(12) 0.0479(19) 0.0310(18) -0.0024(15) -0.0012(8) 0.0240(10)
C4 0.0473(14) 0.0607(16) 0.0361(14) -0.0054(13) -0.0028(12) 0.0336(13)
C5 0.0457(14) 0.063(2) 0.034(2) -0.0090(17) -0.0045(9) 0.0315(12)
C6 0.0463(13) 0.067(2) 0.0287(19) -0.0082(18) -0.0041(9) 0.0334(12)
C7 0.040(3) 0.067(4) 0.041(3) -0.011(3) 0.003(2) 0.021(3)
C8 0.050(3) 0.068(4) 0.042(3) -0.010(3) 0.004(3) 0.028(3)
O1 0.0508(11) 0.0720(13) 0.0366(11) -0.0108(10) -0.0094(9) 0.0410(10)
O2 0.0476(11) 0.0682(13) 0.0351(11) -0.0102(9) -0.0065(8) 0.0363(10)
O3 0.102(2) 0.102(2) 0.071(3) -0.0279(12) 0.0279(12) 0.055(3)
F1 0.052(2) 0.082(3) 0.050(2) -0.014(2) 0.0006(18) 0.0132(19)
F2 0.061(2) 0.086(3) 0.038(2) -0.0118(19) 0.0099(18) 0.013(2)

loop_
_atom_type_symbol
_atom_type_description
_atom_type_scat_dispersion_real
_atom_type_scat_dispersion_imag
_atom_type_scat_source
C C 0.0033 0.0016 'International Tables Vol C Tables 4.2.6.8 and 6.1.1.4'
H H 0.0000 0.0000 'International Tables Vol C Tables 4.2.6.8 and 6.1.1.4'
Cu Cu 0.3201 1.2651 'International Tables Vol C Tables 4.2.6.8 and 6.1.1.4'
F F 0.0171 0.0103 'International Tables Vol C Tables 4.2.6.8 and 6.1.1.4'
N N 0.0061 0.0033 'International Tables Vol C Tables 4.2.6.8 and 6.1.1.4'
O O 0.0106 0.0060 'International Tables Vol C Tables 4.2.6.8 and 6.1.1.4'

loop_
_geom_angle_atom_site_label_1
_geom_angle_atom_site_label_2
_geom_angle_atom_site_label_3
_geom_angle
_geom_angle_site_symmetry_1
_geom_angle_site_symmetry_3
O2 Cu1 O2 88.67(13) 19_665 4
O2 Cu1 O1 168.14(8) 19_665 .
O2 Cu1 O1 89.87(10) 4 .
O1 Cu1 O1 89.13(14) 22_665 .
O2 Cu1 O3 97.37(11) 19_665 .
O1 Cu1 O3 94.49(12) . .
O1 C1 C2 117.2(2) . .
O2 C1 C2 116.7(2) . .
C4 C2 C3 120.6(3) . .
C4 C2 C1 119.7(2) . .
C3 C2 C1 119.5(3) . .
C2 C3 C2 119.5(4) . 24
C2 C3 H3A 120.2 . .
C2 C3 H3A 120.2 24 .
C2 C4 C5 119.4(3) . .
C2 C4 H4A 120.3 . .
C5 C4 H4A 120.3 . .
C4 C5 C4 120.4(4) . 24
C4 C5 C6 119.78(19) . .
C4 C5 C6 119.78(19) 24 .
C7 C6 C5 122.6(4) . .
C8 C6 C5 122.5(4) 24 .
C8 C7 F1 117.4(6) 31_554 .
C8 C7 C6 123.8(6) 31_554 .
F1 C7 C6 118.8(5) . .
F1 C7 C7 120.6(3) . 24
F2 C8 C7 119.1(6) . 31_554
F2 C8 C6 119.5(5) . .
C7 C8 C6 121.4(6) 31_554 .
F2 C8 C8 121.1(4) . 24

loop_
_geom_bond_atom_site_label_1
_geom_bond_atom_site_label_2
_geom_bond_distance
_geom_bond_site_symmetry_2
Cu1 O1 1.9552(19) .
Cu1 O2 1.950(2) 4
Cu1 O3 2.130(3) .
C1 O1 1.254(3) .
C1 O2 1.266(3) .
C1 C2 1.497(4) .
C2 C4 1.385(4) .
C2 C3 1.390(3) .
C4 C5 1.394(3) .
C5 C6 1.488(6) .
C6 C7 1.372(7) .
C6 C8 1.385(7) .
C7 C8 1.356(9) 31_554
C7 F1 1.368(7) .
C7 C7 1.390(12) 24
C8 F2 1.351(7) .
C8 C8 1.404(14) 24

loop_
_platon_squeeze_void_nr
_platon_squeeze_void_average_x
_platon_squeeze_void_average_y
_platon_squeeze_void_average_z
_platon_squeeze_void_volume
_platon_squeeze_void_count_electrons
1 -0.072 -0.054 -0.002 7128.2 322.8
